data_7222504
loop_
_publ_author_name
'Assoud, A.'
'Soheilnia, N.'
'Kleinke, H.'

_publ_section_title
;
 From yellow to black: new semiconducting Ba chalcogeno-germanates
;
_journal_name_full
;
Zeitschrift fuer Naturforschung, Teil B. Anorganische Chemie, Organische 
Chemie (42,1987-)
;
_journal_page_first 975
_journal_page_last 979
_journal_volume 59
_journal_year 2004
_chemical_formula_sum 'Ba2 Ge Se2 Te2'
_chemical_name_systematic 'Ba2 (Ge Se2 Te2)'
_space_group_IT_number 11
_symmetry_space_group_name_Hall '-P 2yb'
_symmetry_space_group_name_H-M 'P 1 21/m 1'
_cell_angle_alpha 90
_cell_angle_beta 108.433
_cell_angle_gamma 90
_cell_formula_units_Z 2
_cell_length_a 7.3212
_cell_length_b 7.1909
_cell_length_c 9.2853
_cell_volume 463.754
_citation_journal_id_ASTM ZNBSEN
_cod_data_source_file Assoud_ZNBSEN_2004_1667.cif
_cod_data_source_block Ba2Ge1Se2Te2
_cod_original_formula_sum 'Ba2 Ge1 Se2 Te2'
_cod_database_code 7222504

loop_
_symmetry_equiv_pos_as_xyz
x,y,z
-x,y+1/2,-z
-x,-y,-z
x,-y-1/2,z

loop_
_atom_site_label
_atom_site_type_symbol
_atom_site_fract_x
_atom_site_fract_y
_atom_site_fract_z
_atom_site_occupancy
_atom_site_U_iso_or_equiv
Ba2 Ba+2 0.24439 0.25 0.06045 1 0.0
Te1 Te-2 0.62101 0.25 0.41838 1 0.0
Se1 Se-2 1.00214 0.49511 0.23956 1 0.0
Ge1 Ge+4 0.7862 0.25 0.70409 1 0.0
Ba1 Ba+2 0.21461 0.25 0.55179 1 0.0
Te2 Te-2 0.59793 0.25 0.88679 1 0.0
